data_1558912
loop_
_publ_author_name
'Katritzky, Alan R.'
'Wu, Jing'
'Wrobel, Leszek'
'Rachwal, Stanislaw'
'Steel, Peter J.'

_publ_section_title
;
 Novel Conversions of Benzotriazol-1-ylmethyl Derivatives
;
_journal_name_full 'Acta Chemica Scandinavica'
_journal_page_first 167
_journal_page_last 175
_journal_paper_doi 10.3891/acta.chem.scand.47-0167
_journal_volume 47
_journal_year 1993
_chemical_formula_sum 'C7 H6 N4 O'
_chemical_formula_weight 162.2
_chemical_name_common
;
Benzotriazole-1-carboxamide
;
_space_group_IT_number 14
_space_group_name_Hall '-P 2yn'
_space_group_name_H-M_alt 'P 1 21/n 1'
_symmetry_cell_setting monoclinic
_symmetry_Int_Tables_number 14
_symmetry_space_group_name_Hall '-P 2yn'
_symmetry_space_group_name_H-M 'P 1 21/n 1'
_cell_angle_alpha 90.
_cell_angle_beta 105.98(2)
_cell_angle_gamma 90.
_cell_formula_units_Z 4
_cell_length_a 7.607(2)
_cell_length_b 8.222(2)
_cell_length_c 12.160(3)
_cell_volume 731.2(3)
_diffrn_ambient_temperature 193
_diffrn_radiation_probe x-ray
_diffrn_radiation_type MoK\a
_diffrn_radiation_wavelength 0.71069
_exptl_absorpt_coefficient_mu 0.10
_exptl_crystal_density_diffrn 1.47
_exptl_crystal_F_000 336
_refine_ls_goodness_of_fit_ref 1.41
_refine_ls_number_parameters 109
_refine_ls_number_reflns 1258
_refine_ls_R_factor_gt 0.045
_refine_ls_wR_factor_gt 0.053
_cod_data_source_file Acta-Chem-Scand-1993-47-167-2.cif
_cod_data_source_block 2
_cod_original_cell_volume 731.2(4)
_cod_original_sg_symbol_H-M 'P 21/n'
_cod_database_code 1558912

loop_
_space_group_symop_id
_space_group_symop_operation_xyz
1 x,y,z
2 1/2-x,1/2+y,1/2-z
3 -x,-y,-z
4 1/2+x,1/2-y,1/2+z

loop_
_atom_site_label
_atom_site_type_symbol
_atom_site_thermal_displace_type
_atom_site_fract_x
_atom_site_fract_y
_atom_site_fract_z
_atom_site_occupancy
_atom_site_U_iso_or_equiv
_atom_site_calc_flag
_atom_site_refinement_flags
_atom_site_disorder_assembly
_atom_site_disorder_group
O1 O Uiso 0.0867(2) 0.8008(2) 0.55730(10) 1.000 0.0330(10) . . . .
N1 N Uiso 0.1753(2) 0.6377(2) 0.43060(10) 1.000 0.0240(10) . . . .
N2 N Uiso 0.1829(2) 0.6096(2) 0.32060(10) 1.000 0.0290(10) . . . .
N3 N Uiso 0.2510(2) 0.4658(2) 0.31640(10) 1.000 0.0300(10) . . . .
N4 N Uiso 0.0866(2) 0.9056(2) 0.38320(10) 1.000 0.0320(10) . . . .
C1 C Uiso 0.1117(3) 0.7903(2) 0.4624(2) 1.000 0.0260(10) . . . .
C3A C Uiso 0.2901(3) 0.3955(3) 0.4248(2) 1.000 0.0260(10) . . . .
C4 C Uiso 0.3668(3) 0.2440(3) 0.4625(2) 1.000 0.0320(10) . . . .
C5 C Uiso 0.3916(3) 0.2081(3) 0.5762(2) 1.000 0.0360(10) . . . .
C6 C Uiso 0.3420(3) 0.3193(3) 0.6507(2) 1.000 0.0350(10) . . . .
C7 C Uiso 0.2655(3) 0.4690(3) 0.6144(2) 1.000 0.0290(10) . . . .
C7A C Uiso 0.2408(2) 0.5048(2) 0.4990(2) 1.000 0.0230(10) . . . .

loop_
_atom_type_symbol
_atom_type_description
_atom_type_scat_dispersion_real
_atom_type_scat_dispersion_imag
_atom_type_scat_source
C C 0.0033 0.0016 ' International Tables Vol C Tables 4.2.6.8 and 6.1.1.4'
N N 0.0061 0.0033 ' International Tables Vol C Tables 4.2.6.8 and 6.1.1.4'
O O 0.0106 0.0060 ' International Tables Vol C Tables 4.2.6.8 and 6.1.1.4'

loop_
_geom_angle_atom_site_label_1
_geom_angle_atom_site_label_2
_geom_angle_atom_site_label_3
_geom_angle
_geom_angle_site_symmetry_1
_geom_angle_site_symmetry_2
_geom_angle_site_symmetry_3
_geom_angle_publ_flag
N2 N1 C1 121.11(15) . . . yes
N2 N1 C7A 110.39(16) . . . yes
C1 N1 C7A 128.46(16) . . . yes
N1 N2 N3 108.41(13) . . . yes
N2 N3 C3A 108.91(15) . . . yes
O1 C1 N1 117.86(17) . . . yes
O1 C1 N4 127.27(18) . . . yes
N1 C1 N4 114.88(18) . . . yes
N3 C3A C4 129.8(2) . . . yes
N3 C3A C7A 108.6(2) . . . yes
C4 C3A C7A 121.6(2) . . . no
C3A C4 C5 116.8(2) . . . no
C4 C5 C6 121.3(2) . . . no
C5 C6 C7 122.4(2) . . . no
C6 C7 C7A 116.0(2) . . . no
N1 C7A C3A 103.70(19) . . . yes
N1 C7A C7 134.38(18) . . . yes
C3A C7A C7 121.91(19) . . . no

loop_
_geom_bond_atom_site_label_1
_geom_bond_atom_site_label_2
_geom_bond_distance
_geom_bond_site_symmetry_1
_geom_bond_site_symmetry_2
_geom_bond_publ_flag
O1 C1 1.223(3) . . yes
N1 N2 1.3742(18) . . yes
N1 C1 1.436(2) . . yes
N1 C7A 1.381(2) . . yes
N2 N3 1.298(2) . . yes
N3 C3A 1.394(3) . . yes
N4 C1 1.327(2) . . yes
C3A C4 1.398(3) . . no
C3A C7A 1.396(3) . . no
C4 C5 1.375(3) . . no
C5 C6 1.410(3) . . no
C6 C7 1.381(3) . . no
C7 C7A 1.395(3) . . no

loop_
_geom_torsion_atom_site_label_1
_geom_torsion_atom_site_label_2
_geom_torsion_atom_site_label_3
_geom_torsion_atom_site_label_4
_geom_torsion
_geom_torsion_site_symmetry_1
_geom_torsion_site_symmetry_2
_geom_torsion_site_symmetry_3
_geom_torsion_site_symmetry_4
_geom_torsion_publ_flag
C1 N1 N2 N3 177.71(17) . . . . no
C7A N1 N2 N3 -0.4(2) . . . . no
N2 N1 C1 O1 171.11(18) . . . . no
N2 N1 C1 N4 -8.9(3) . . . . no
C7A N1 C1 O1 -11.2(3) . . . . no
C7A N1 C1 N4 168.81(18) . . . . no
N2 N1 C7A C3A 0.6(2) . . . . no
N2 N1 C7A C7 179.2(2) . . . . no
C1 N1 C7A C3A -177.3(2) . . . . no
C1 N1 C7A C7 1.3(3) . . . . no
N1 N2 N3 C3A 0.0(2) . . . . no
N2 N3 C3A C4 -179.0(2) . . . . no
N2 N3 C3A C7A 0.4(2) . . . . no
N3 C3A C4 C5 179.2(2) . . . . no
C7A C3A C4 C5 -0.1(3) . . . . no
N3 C3A C7A N1 -0.6(2) . . . . no
N3 C3A C7A C7 -179.37(19) . . . . no
C4 C3A C7A N1 178.9(2) . . . . no
C4 C3A C7A C7 0.1(3) . . . . no
C3A C4 C5 C6 -0.1(4) . . . . no
C4 C5 C6 C7 0.3(4) . . . . no
C5 C6 C7 C7A -0.4(3) . . . . no
C6 C7 C7A N1 -178.2(2) . . . . no
C6 C7 C7A C3A 0.2(3) . . . . no
